data_7241167
loop_
_publ_author_name
'Liu, Hongyan'
'Liu, Yang'
'Meng, Yu'
'Shi, Xiaolei'
'Sun, Junshan'
'Zhao, Limin'
'Chen, Diming'
'Hao, Hongguo'
'Li, Dacheng'
'Dou, Jianmin'
'Han, Jun'

_publ_section_title
;
 Di-functional luminescent sensors based on Y3+ doped Eu3+ and Tb3+
 coordination polymers: fast response and visible detection of Cr3+, Fe3+
 ions in aqueous solutions and acetone
;
_journal_issue 53
_journal_name_full 'RSC Advances'
_journal_page_first 32232
_journal_page_last 32240
_journal_paper_doi 10.1039/D0RA06407F
_journal_volume 10
_journal_year 2020
_chemical_formula_sum 'C28 H38 N2 O17 Y2'
_chemical_formula_weight 852.42
_space_group_crystal_system monoclinic
_space_group_IT_number 14
_space_group_name_Hall '-P 2yn'
_space_group_name_H-M_alt 'P 1 21/n 1'
_atom_sites_solution_hydrogens mixed
_audit_creation_method SHELXL-2018/1
_audit_update_record
;
2020-03-09 deposited with the CCDC.	2020-08-19 downloaded from the CCDC.
;
_cell_angle_alpha 90
_cell_angle_beta 94.3500(10)
_cell_angle_gamma 90
_cell_formula_units_Z 2
_cell_length_a 9.3026(8)
_cell_length_b 17.5625(14)
_cell_length_c 11.3369(9)
_cell_measurement_reflns_used 1712
_cell_measurement_temperature 298(2)
_cell_measurement_theta_max 28.253
_cell_measurement_theta_min 2.494
_cell_volume 1846.9(3)
_computing_structure_refinement 'SHELXL-2018/1 (Sheldrick, 2018)'
_diffrn_ambient_temperature 298(2)
_diffrn_measured_fraction_theta_full 0.971
_diffrn_measured_fraction_theta_max 0.971
_diffrn_measurement_device_type 'Bruker SMART APEX II CCD'
_diffrn_measurement_method 'phi and omega scans'
_diffrn_radiation_type MoK\a
_diffrn_radiation_wavelength 0.71073
_diffrn_reflns_av_unetI/netI 0.1804
_diffrn_reflns_Laue_measured_fraction_full 0.971
_diffrn_reflns_Laue_measured_fraction_max 0.971
_diffrn_reflns_limit_h_max 11
_diffrn_reflns_limit_h_min -11
_diffrn_reflns_limit_k_max 20
_diffrn_reflns_limit_k_min -20
_diffrn_reflns_limit_l_max 13
_diffrn_reflns_limit_l_min -13
_diffrn_reflns_number 3171
_diffrn_reflns_point_group_measured_fraction_full 0.971
_diffrn_reflns_point_group_measured_fraction_max 0.971
_diffrn_reflns_theta_full 25.041
_diffrn_reflns_theta_max 25.041
_diffrn_reflns_theta_min 2.143
_exptl_absorpt_coefficient_mu 3.199
_exptl_absorpt_correction_T_max 0.7402
_exptl_absorpt_correction_T_min 0.6807
_exptl_absorpt_correction_type multi-scan
_exptl_absorpt_process_details sadabs
_exptl_crystal_colour colorless
_exptl_crystal_density_diffrn 1.533
_exptl_crystal_description bloc
_exptl_crystal_F_000 868
_exptl_crystal_size_max 0.130
_exptl_crystal_size_mid 0.120
_exptl_crystal_size_min 0.100
_refine_diff_density_max 1.445
_refine_diff_density_min -1.117
_refine_diff_density_rms 0.181
_refine_ls_extinction_method none
_refine_ls_goodness_of_fit_ref 1.059
_refine_ls_hydrogen_treatment constr
_refine_ls_matrix_type full
_refine_ls_number_parameters 240
_refine_ls_number_reflns 3171
_refine_ls_number_restraints 1030
_refine_ls_restrained_S_all 0.986
_refine_ls_R_factor_all 0.1670
_refine_ls_R_factor_gt 0.0938
_refine_ls_shift/su_max 0.000
_refine_ls_shift/su_mean 0.000
_refine_ls_structure_factor_coef Fsqd
_refine_ls_weighting_details 'w=1/[\s^2^(Fo^2^)+(0.0932P)^2^] where P=(Fo^2^+2Fc^2^)/3'
_refine_ls_weighting_scheme calc
_refine_ls_wR_factor_gt 0.2072
_refine_ls_wR_factor_ref 0.2286
_reflns_Friedel_coverage 0.000
_reflns_number_gt 1608
_reflns_number_total 3171
_reflns_threshold_expression 'I > 2\s(I)'
_cod_data_source_file d0ra06407f2.cif
_cod_data_source_block 150824d_tw
_cod_depositor_comments 'Adding full bibliography for 7241167.cif.'
_cod_original_sg_symbol_H-M 'P 21/n'
_cod_database_code 7241167
_publcif_datablock.id {ddd6e317-8049-4c29-9476-8ea307472d64}

_shelx_shelxl_version_number 2018/1
_shelx_space_group_comment
;
The symmetry employed for this shelxl refinement is uniquely defined
by the following loop, which should always be used as a source of
symmetry information in preference to the above space-group names.
They are only intended as comments.
;
_shelx_estimated_absorpt_t_min 0.681
_shelx_estimated_absorpt_t_max 0.740
_publcif_funding_html
;
;

loop_
_space_group_symop_operation_xyz
'x, y, z'
'-x+1/2, y+1/2, -z+1/2'
'-x, -y, -z'
'x-1/2, -y-1/2, z-1/2'

loop_
_atom_site_label
_atom_site_type_symbol
_atom_site_fract_x
_atom_site_fract_y
_atom_site_fract_z
_atom_site_U_iso_or_equiv
_atom_site_adp_type
_atom_site_occupancy
_atom_site_site_symmetry_order
_atom_site_calc_flag
_atom_site_refinement_flags_posn
_atom_site_refinement_flags_adp
_atom_site_refinement_flags_occupancy
_atom_site_disorder_assembly
_atom_site_disorder_group
Y1 Y 0.51485(12) 0.10100(5) 0.93409(10) 0.0341(4) Uani 1 1 d . U . . .
N1 N 0.9147(14) 0.1829(8) 0.8317(12) 0.096(4) Uani 1 1 d D U . . .
O1 O 0.5621(9) 0.2351(4) 0.9874(7) 0.055(2) Uani 1 1 d D U . . .
O2 O 0.4114(8) 0.2103(4) 0.8316(6) 0.047(2) Uani 1 1 d D U . . .
O3 O 0.3220(11) 0.1347(5) 1.0531(8) 0.067(2) Uani 1 1 d D U . . .
O4 O 0.3873(9) 0.0181(4) 1.0796(7) 0.051(2) Uani 1 1 d D U . . .
O5 O 0.6607(9) 0.0877(4) 1.1061(7) 0.057(2) Uani 1 1 d D U . . .
O6 O 0.740(4) 0.1358(16) 0.868(2) 0.072(3) Uani 0.45(3) 1 d D U P A 1
O6' O 0.689(3) 0.1220(12) 0.825(2) 0.072(3) Uani 0.55(3) 1 d . U P A 2
O7 O 0.333(2) 0.1872(9) 0.5787(15) 0.080(5) Uani 0.5 1 d . U P . .
H7C H 0.255179 0.210061 0.556929 0.096 Uiso 0.5 1 d R U P . .
H7D H 0.370313 0.210455 0.639355 0.096 Uiso 0.5 1 d DR U P . .
O8 O 0.6651(9) -0.0351(4) 1.1747(7) 0.062(2) Uani 1 1 d D U . . .
O9 O 0.5192(18) 0.0770(8) 0.7126(9) 0.183(6) Uani 1 1 d . U . . .
H9B H 0.590303 0.102724 0.691516 0.220 Uiso 1 1 d DR U . . .
H9C H 0.443184 0.096584 0.679065 0.220 Uiso 1 1 d DR U . . .
C1 C 0.4716(12) 0.2569(5) 0.9011(8) 0.043(3) Uani 1 1 d D U . . .
C2 C 0.4411(12) 0.3402(5) 0.8877(9) 0.041(3) Uani 1 1 d D U . . .
C3 C 0.5005(11) 0.3943(5) 0.9666(8) 0.038(3) Uani 1 1 d D U . . .
H3 H 0.565355 0.378400 1.028124 0.045 Uiso 1 1 calc R U . . .
C4 C 0.4665(12) 0.4713(5) 0.9570(9) 0.037(3) Uani 1 1 d D U . . .
C5 C 0.3018(13) 0.0732(6) 1.1022(12) 0.062(4) Uani 1 1 d D U . . .
C6 C 0.216(5) 0.069(2) 1.209(3) 0.085(7) Uani 0.46(3) 1 d D U P B 1
H6A H 0.119515 0.086580 1.189047 0.128 Uiso 0.46(3) 1 calc R U P B 1
H6B H 0.260478 0.099633 1.271377 0.128 Uiso 0.46(3) 1 calc R U P B 1
H6C H 0.212261 0.016745 1.235553 0.128 Uiso 0.46(3) 1 calc R U P B 1
C6' C 0.154(2) 0.0517(19) 1.140(4) 0.085(7) Uani 0.54(3) 1 d D U P B 2
H6'1 H 0.105168 0.096648 1.163921 0.128 Uiso 0.54(3) 1 calc R U P B 2
H6'2 H 0.164906 0.016793 1.205444 0.128 Uiso 0.54(3) 1 calc R U P B 2
H6'3 H 0.098851 0.028025 1.075246 0.128 Uiso 0.54(3) 1 calc R U P B 2
C7 C 0.7056(13) 0.0334(5) 1.1797(10) 0.052(3) Uani 1 1 d D U . . .
C8 C 0.8725(13) 0.0074(6) 1.3601(10) 0.053(3) Uani 1 1 d D U . . .
H8 H 0.850511 -0.043968 1.350036 0.064 Uiso 1 1 calc R U . . .
C9 C 0.8426(12) 0.1354(5) 1.2923(9) 0.041(3) Uani 1 1 d D U . . .
H9 H 0.800105 0.170930 1.239789 0.049 Uiso 1 1 calc R U . . .
C11 C 0.959(2) 0.1393(13) 0.9405(15) 0.150(7) Uani 1 1 d D U . . .
H11A H 0.879718 0.108537 0.962070 0.226 Uiso 1 1 calc R U . . .
H11B H 0.986362 0.174017 1.003612 0.226 Uiso 1 1 calc R U . . .
H11C H 1.039140 0.107136 0.926139 0.226 Uiso 1 1 calc R U . . .
C12 C 1.0307(19) 0.2243(14) 0.7784(17) 0.155(9) Uani 1 1 d D U . . .
H12A H 1.037506 0.207007 0.698651 0.233 Uiso 1 1 calc DR U . . .
H12B H 1.120501 0.215106 0.823620 0.233 Uiso 1 1 calc R U . . .
H12C H 1.010071 0.277872 0.777974 0.233 Uiso 1 1 calc R U . . .
C13 C 0.7841(15) 0.1689(10) 0.7790(13) 0.103(4) Uani 1 1 d D U . . .
C14 C 0.752(2) 0.1962(12) 0.6546(15) 0.145(7) Uani 1 1 d D U . . .
H14A H 0.655273 0.215921 0.645780 0.218 Uiso 1 1 calc DR U . . .
H14B H 0.760633 0.154545 0.600860 0.218 Uiso 1 1 calc DR U . . .
H14C H 0.818580 0.235623 0.637601 0.218 Uiso 1 1 calc DR U . . .
C15 C 0.8103(13) 0.0589(5) 1.2782(9) 0.050(3) Uani 1 1 d D U . . .

loop_
_atom_site_aniso_label
_atom_site_aniso_U_11
_atom_site_aniso_U_22
_atom_site_aniso_U_33
_atom_site_aniso_U_23
_atom_site_aniso_U_13
_atom_site_aniso_U_12
Y1 0.0393(6) 0.0125(5) 0.0470(6) 0.0017(6) -0.0184(4) -0.0019(6)
N1 0.080(8) 0.094(9) 0.111(8) 0.007(8) -0.013(7) -0.010(8)
O1 0.075(5) 0.027(4) 0.058(4) 0.005(4) -0.041(4) 0.003(4)
O2 0.067(5) 0.009(3) 0.058(4) -0.005(3) -0.032(4) -0.002(4)
O3 0.089(6) 0.048(5) 0.065(5) 0.006(5) 0.016(5) 0.022(5)
O4 0.055(5) 0.028(4) 0.072(5) 0.002(4) 0.010(4) 0.010(4)
O5 0.075(5) 0.021(4) 0.071(5) 0.004(4) -0.022(4) -0.007(4)
O6 0.073(7) 0.052(6) 0.088(7) 0.009(6) -0.004(6) -0.015(6)
O6' 0.073(7) 0.052(6) 0.088(7) 0.009(6) -0.004(6) -0.015(6)
O7 0.103(10) 0.068(10) 0.066(8) -0.008(8) -0.019(8) 0.002(9)
O8 0.081(6) 0.021(4) 0.075(5) 0.011(4) -0.044(5) -0.006(4)
O9 0.264(15) 0.224(15) 0.060(4) -0.026(9) 0.005(9) 0.010(13)
C1 0.058(6) 0.023(5) 0.045(6) -0.003(5) -0.022(5) 0.002(5)
C2 0.053(6) 0.018(5) 0.048(6) -0.002(5) -0.021(5) -0.007(5)
C3 0.058(6) 0.013(4) 0.038(5) -0.001(4) -0.019(5) 0.004(5)
C4 0.056(7) 0.011(5) 0.039(6) -0.006(5) -0.023(5) 0.009(5)
C5 0.064(8) 0.045(7) 0.079(8) 0.004(7) 0.017(7) 0.011(7)
C6 0.097(13) 0.079(12) 0.083(13) -0.009(11) 0.031(11) 0.015(11)
C6' 0.097(13) 0.079(12) 0.083(13) -0.009(11) 0.031(11) 0.015(11)
C7 0.058(7) 0.016(5) 0.076(7) -0.004(5) -0.028(6) -0.006(5)
C8 0.076(8) 0.014(5) 0.063(7) 0.006(6) -0.037(6) 0.000(6)
C9 0.050(7) 0.028(6) 0.042(6) 0.017(5) -0.017(5) 0.006(5)
C11 0.150(15) 0.177(17) 0.128(14) 0.010(14) 0.037(13) -0.037(14)
C12 0.140(17) 0.17(2) 0.154(17) 0.017(16) 0.005(15) -0.066(16)
C13 0.113(10) 0.077(9) 0.118(8) 0.002(8) -0.005(9) 0.013(9)
C14 0.144(15) 0.150(16) 0.141(11) 0.051(13) -0.003(13) -0.003(14)
C15 0.070(8) 0.029(7) 0.047(6) -0.001(6) -0.024(6) 0.000(6)

loop_
_atom_type_symbol
_atom_type_description
_atom_type_scat_dispersion_real
_atom_type_scat_dispersion_imag
_atom_type_scat_source
C C 0.0033 0.0016 'International Tables Vol C Tables 4.2.6.8 and 6.1.1.4'
H H 0.0000 0.0000 'International Tables Vol C Tables 4.2.6.8 and 6.1.1.4'
N N 0.0061 0.0033 'International Tables Vol C Tables 4.2.6.8 and 6.1.1.4'
O O 0.0106 0.0060 'International Tables Vol C Tables 4.2.6.8 and 6.1.1.4'
Y Y -2.7962 3.5667 'International Tables Vol C Tables 4.2.6.8 and 6.1.1.4'

loop_
_geom_angle_atom_site_label_1
_geom_angle_atom_site_label_2
_geom_angle_atom_site_label_3
_geom_angle
_geom_angle_site_symmetry_1
_geom_angle_site_symmetry_3
_geom_angle_publ_flag
O6' Y1 O5 95.0(8) . . ?
O4 Y1 O5 75.7(3) 3_657 . ?
O4 Y1 O8 77.4(3) 3_657 3_657 ?
O5 Y1 O8 139.2(3) . 3_657 ?
O4 Y1 O6 81.3(7) 3_657 . ?
O5 Y1 O6 79.2(8) . . ?
O8 Y1 O6 125.9(9) 3_657 . ?
O6' Y1 O3 155.8(6) . . ?
O4 Y1 O3 125.5(3) 3_657 . ?
O5 Y1 O3 88.1(3) . . ?
O8 Y1 O3 83.2(3) 3_657 . ?
O6 Y1 O3 146.6(8) . . ?
O6' Y1 O2 82.8(6) . . ?
O4 Y1 O2 147.3(3) 3_657 . ?
O5 Y1 O2 132.7(2) . . ?
O8 Y1 O2 84.0(2) 3_657 . ?
O6 Y1 O2 88.5(6) . . ?
O3 Y1 O2 77.7(3) . . ?
O6' Y1 O1 81.3(7) . . ?
O4 Y1 O1 145.6(3) 3_657 . ?
O5 Y1 O1 78.8(2) . . ?
O8 Y1 O1 135.9(2) 3_657 . ?
O6 Y1 O1 71.5(8) . . ?
O3 Y1 O1 75.7(3) . . ?
O2 Y1 O1 54.1(2) . . ?
O6' Y1 O9 52.3(9) . . ?
O4 Y1 O9 75.3(4) 3_657 . ?
O5 Y1 O9 139.9(4) . . ?
O8 Y1 O9 57.1(4) 3_657 . ?
O6 Y1 O9 69.6(9) . . ?
O3 Y1 O9 131.5(4) . . ?
O2 Y1 O9 72.1(4) . . ?
O1 Y1 O9 112.6(4) . . ?
O6' Y1 O4 151.5(6) . . ?
O4 Y1 O4 74.4(3) 3_657 . ?
O5 Y1 O4 70.6(3) . . ?
O8 Y1 O4 72.9(3) 3_657 . ?
O6 Y1 O4 144.9(7) . . ?
O3 Y1 O4 51.3(3) . . ?
O2 Y1 O4 125.2(3) . . ?
O1 Y1 O4 117.9(3) . . ?
O9 Y1 O4 125.7(4) . . ?
O4 Y1 Y1 39.6(2) 3_657 3_657 ?
O5 Y1 Y1 68.55(18) . 3_657 ?
O8 Y1 Y1 71.15(18) 3_657 3_657 ?
O6 Y1 Y1 116.8(6) . 3_657 ?
O3 Y1 Y1 86.0(2) . 3_657 ?
O2 Y1 Y1 151.71(18) . 3_657 ?
O1 Y1 Y1 143.03(18) . 3_657 ?
O9 Y1 Y1 103.7(3) . 3_657 ?
O4 Y1 Y1 34.78(17) . 3_657 ?
C13 N1 C12 125.4(12) . . ?
C13 N1 C11 117.5(11) . . ?
C12 N1 C11 115.6(11) . . ?
C1 O1 Y1 90.2(5) . . ?
C1 O2 Y1 94.3(5) . . ?
C5 O3 Y1 100.6(7) . . ?
C5 O4 Y1 162.2(8) . 3_657 ?
C5 O4 Y1 91.4(6) . . ?
Y1 O4 Y1 105.7(3) 3_657 . ?
C7 O5 Y1 138.6(6) . . ?
C13 O6 Y1 136(2) . . ?
C13 O6' Y1 151.4(19) . . ?
C7 O8 Y1 134.7(6) . 3_657 ?
O2 C1 O1 121.3(8) . . ?
O2 C1 C2 120.6(7) . . ?
O1 C1 C2 118.1(7) . . ?
C3 C2 C9 118.8(8) . 4_565 ?
C3 C2 C1 122.7(8) . . ?
C9 C2 C1 118.4(7) 4_565 . ?
C2 C3 C4 122.5(8) . . ?
C3 C4 C8 116.4(8) . 4_565 ?
C3 C4 C4 121.4(10) . 3_667 ?
C8 C4 C4 122.2(10) 4_565 3_667 ?
O3 C5 O4 116.7(10) . . ?
O3 C5 C6 121.2(17) . . ?
O4 C5 C6 119.5(17) . . ?
O3 C5 C6' 121.1(16) . . ?
O4 C5 C6' 117.0(15) . . ?
O8 C7 O5 125.7(8) . . ?
O8 C7 C15 119.7(8) . . ?
O5 C7 C15 114.5(7) . . ?
C15 C8 C4 123.5(9) . 4_666 ?
C15 C9 C2 120.0(8) . 4_666 ?
O6 C13 N1 93.8(19) . . ?
N1 C13 O6' 123.2(17) . . ?
O6 C13 C14 148(2) . . ?
N1 C13 C14 118.2(14) . . ?
O6' C13 C14 117.8(17) . . ?
C9 C15 C8 118.7(9) . . ?
C9 C15 C7 120.1(8) . . ?
C8 C15 C7 121.2(9) . . ?

loop_
_geom_bond_atom_site_label_1
_geom_bond_atom_site_label_2
_geom_bond_distance
_geom_bond_site_symmetry_2
_geom_bond_publ_flag
Y1 O6' 2.143(19) . ?
Y1 O4 2.291(7) 3_657 ?
Y1 O5 2.301(8) . ?
Y1 O8 2.313(7) 3_657 ?
Y1 O6 2.36(3) . ?
Y1 O3 2.399(9) . ?
Y1 O2 2.406(7) . ?
Y1 O1 2.462(8) . ?
Y1 O9 2.549(11) . ?
Y1 O4 2.558(8) . ?
Y1 Y1 3.867(2) 3_657 ?
N1 C13 1.335(9) . ?
N1 C12 1.469(9) . ?
N1 C11 1.483(9) . ?
O1 C1 1.299(8) . ?
O2 C1 1.239(8) . ?
O3 C5 1.235(8) . ?
O4 C5 1.290(8) . ?
O5 C7 1.314(8) . ?
O6 C13 1.263(10) . ?
O6' C13 1.34(3) . ?
O8 C7 1.261(8) . ?
C1 C2 1.496(8) . ?
C2 C3 1.390(8) . ?
C2 C9 1.430(13) 4_565 ?
C3 C4 1.392(8) . ?
C4 C8 1.402(13) 4_565 ?
C4 C4 1.504(18) 3_667 ?
C5 C6 1.506(10) . ?
C5 C6' 1.519(10) . ?
C7 C15 1.495(8) . ?
C8 C15 1.390(8) . ?
C9 C15 1.383(9) . ?
C13 C14 1.498(9) . ?

loop_
_publcif_info_exptl_table_extra_item
sin_theta_over_lambda_max

loop_
_publcif_info_exptl_table_header_item
?
